data_4028537
loop_
_publ_author_name
'Chao Cheng'
'Zongwei Cai'
'Xiao-Shui Peng'
'Henry N. C. Wong'

_publ_section_title
;
 Enantiomeric Recognition of Amino Acid Salts by Macrocyclic Crown Ethers
 Derived from Enantiomerically Pure 1,8,9,16-Tetrahydroxytetraphenylenes
;
_journal_name_full 'Journal of Organic Chemistry'
_journal_page_first 8562
_journal_page_last 8573
_journal_paper_doi 10.1021/jo401240k
_journal_volume 78
_journal_year 2013
_chemical_absolute_configuration ad
_chemical_formula_sum 'C16 H14 I2 O2'
_chemical_formula_weight 492.07
_chemical_name_systematic
;
 ?
;
_space_group_IT_number 19
_symmetry_cell_setting orthorhombic
_symmetry_space_group_name_Hall 'P 2ac 2ab'
_symmetry_space_group_name_H-M 'P 21 21 21'
_atom_sites_solution_hydrogens geom
_atom_sites_solution_primary direct
_atom_sites_solution_secondary difmap
_audit_creation_method SHELXL-97
_cell_angle_alpha 90.00
_cell_angle_beta 90.00
_cell_angle_gamma 90.00
_cell_formula_units_Z 4
_cell_length_a 7.2906(5)
_cell_length_b 13.4966(8)
_cell_length_c 16.3088(10)
_cell_measurement_temperature 293(2)
_cell_volume 1604.76(18)
_computing_structure_refinement 'SHELXL-97 (Sheldrick, 1997)'
_diffrn_ambient_temperature 293(2)
_diffrn_measured_fraction_theta_full 0.997
_diffrn_measured_fraction_theta_max 0.997
_diffrn_radiation_monochromator graphite
_diffrn_radiation_source 'fine-focus sealed tube'
_diffrn_radiation_type MoK\a
_diffrn_radiation_wavelength 0.71073
_diffrn_reflns_av_R_equivalents 0.0555
_diffrn_reflns_av_sigmaI/netI 0.0201
_diffrn_reflns_limit_h_max 9
_diffrn_reflns_limit_h_min -9
_diffrn_reflns_limit_k_max 17
_diffrn_reflns_limit_k_min -17
_diffrn_reflns_limit_l_max 21
_diffrn_reflns_limit_l_min -21
_diffrn_reflns_number 27722
_diffrn_reflns_theta_full 27.87
_diffrn_reflns_theta_max 27.87
_diffrn_reflns_theta_min 1.96
_exptl_absorpt_coefficient_mu 3.918
_exptl_crystal_density_diffrn 2.037
_exptl_crystal_F_000 928
_refine_diff_density_max 0.319
_refine_diff_density_min -1.524
_refine_diff_density_rms 0.170
_refine_ls_abs_structure_details 'Flack (1983), 1628 Friedel pairs'
_refine_ls_abs_structure_Flack 0.36(3)
_refine_ls_extinction_method none
_refine_ls_goodness_of_fit_ref 1.307
_refine_ls_hydrogen_treatment mixed
_refine_ls_matrix_type full
_refine_ls_number_parameters 183
_refine_ls_number_reflns 2197
_refine_ls_number_restraints 0
_refine_ls_restrained_S_all 1.307
_refine_ls_R_factor_all 0.0260
_refine_ls_R_factor_gt 0.0252
_refine_ls_shift/su_max 0.008
_refine_ls_shift/su_mean 0.001
_refine_ls_structure_factor_coef Fsqd
_refine_ls_weighting_details 'calc w=1/[\s^2^(Fo^2^)+(0.0297P)^2^+0.5528P] where P=(Fo^2^+2Fc^2^)/3'
_refine_ls_weighting_scheme calc
_refine_ls_wR_factor_gt 0.0612
_refine_ls_wR_factor_ref 0.0617
_reflns_number_gt 2140
_reflns_number_total 2197
_reflns_threshold_expression >2sigma(I)
_cod_data_source_file jo401240k_si_003.cif
_cod_data_source_block 11
_cod_database_code 4028537

loop_
_symmetry_equiv_pos_as_xyz
'x, y, z'
'-x+1/2, -y, z+1/2'
'x+1/2, -y+1/2, -z'
'-x, y+1/2, -z+1/2'

loop_
_atom_site_label
_atom_site_type_symbol
_atom_site_fract_x
_atom_site_fract_y
_atom_site_fract_z
_atom_site_U_iso_or_equiv
_atom_site_adp_type
_atom_site_occupancy
_atom_site_symmetry_multiplicity
_atom_site_calc_flag
_atom_site_refinement_flags
I001 I 0.66192(4) 0.63408(3) 0.828582(17) 0.04699(9) Uani 1 1 d .
I002 I 1.10707(4) 0.63921(2) 0.690423(19) 0.04560(9) Uani 1 1 d .
O003 O 0.6177(4) 0.6178(2) 0.49562(16) 0.0349(6) Uani 1 1 d .
O004 O 0.4721(4) 0.4649(2) 0.58729(17) 0.0360(6) Uani 1 1 d .
C005 C 0.4512(6) 0.5701(3) 0.4677(2) 0.0380(8) Uani 1 1 d .
H005 H 0.3449 0.6056 0.4899 0.046 Uiso 1 1 calc R
C006 C 0.6497(6) 0.4537(3) 0.6131(2) 0.0322(8) Uani 1 1 d .
C007 C 0.7470(5) 0.5362(3) 0.6414(2) 0.0294(7) Uani 1 1 d .
C008 C 0.5963(6) 0.6734(3) 0.5657(2) 0.0331(7) Uani 1 1 d .
C009 C 0.4492(9) 0.5773(4) 0.3742(3) 0.0547(13) Uani 1 1 d .
H00A H 0.4446 0.6457 0.3582 0.082 Uiso 1 1 calc R
H00B H 0.3435 0.5434 0.3532 0.082 Uiso 1 1 calc R
H00C H 0.5583 0.5474 0.3525 0.082 Uiso 1 1 calc R
C010 C 0.5360(6) 0.7838(3) 0.7064(3) 0.0391(9) Uani 1 1 d .
H010 H 0.5149 0.8205 0.7537 0.047 Uiso 1 1 calc R
C011 C 0.6188(5) 0.6913(3) 0.7106(2) 0.0319(7) Uani 1 1 d .
C012 C 0.4492(7) 0.4642(3) 0.4986(3) 0.0405(9) Uani 1 1 d .
H012 H 0.5510 0.4276 0.4736 0.049 Uiso 1 1 calc R
C013 C 0.7289(7) 0.3596(3) 0.6121(3) 0.0436(9) Uani 1 1 d .
H013 H 0.6612 0.3054 0.5942 0.052 Uiso 1 1 calc R
C014 C 0.6567(4) 0.6349(3) 0.6407(2) 0.0278(6) Uani 1 1 d .
C015 C 0.4851(7) 0.8204(3) 0.6293(3) 0.0472(11) Uani 1 1 d .
H015 H 0.4325 0.8830 0.6252 0.057 Uiso 1 1 calc R
C016 C 0.9073(8) 0.3472(3) 0.6375(3) 0.0484(11) Uani 1 1 d .
H016 H 0.9590 0.2842 0.6377 0.058 Uiso 1 1 calc R
C017 C 1.0092(7) 0.4265(3) 0.6626(3) 0.0428(10) Uani 1 1 d .
H017 H 1.1302 0.4178 0.6791 0.051 Uiso 1 1 calc R
C018 C 0.5117(6) 0.7654(3) 0.5605(3) 0.0398(9) Uani 1 1 d .
H018 H 0.4733 0.7894 0.5099 0.048 Uiso 1 1 calc R
C019 C 0.9306(5) 0.5207(3) 0.6635(2) 0.0318(7) Uani 1 1 d .
C020 C 0.2708(9) 0.4112(5) 0.4802(4) 0.0705(18) Uani 1 1 d .
H02A H 0.2700 0.3480 0.5074 0.106 Uiso 1 1 calc R
H02B H 0.2595 0.4015 0.4221 0.106 Uiso 1 1 calc R
H02C H 0.1698 0.4504 0.4996 0.106 Uiso 1 1 calc R

loop_
_atom_site_aniso_label
_atom_site_aniso_U_11
_atom_site_aniso_U_22
_atom_site_aniso_U_33
_atom_site_aniso_U_23
_atom_site_aniso_U_13
_atom_site_aniso_U_12
I001 0.05194(17) 0.05574(17) 0.03327(13) -0.00142(12) 0.00505(11) 0.00616(15)
I002 0.03102(13) 0.05101(16) 0.05475(17) -0.00328(14) -0.00104(11) -0.00463(12)
O003 0.0331(13) 0.0421(15) 0.0295(12) 0.0000(11) 0.0034(11) 0.0013(12)
O004 0.0341(14) 0.0432(15) 0.0307(13) -0.0042(12) 0.0056(11) -0.0087(12)
C005 0.037(2) 0.046(2) 0.0313(18) -0.0068(17) -0.0008(16) 0.0015(17)
C006 0.0355(19) 0.0283(16) 0.0328(18) 0.0012(14) 0.0081(15) -0.0006(15)
C007 0.0307(17) 0.0287(16) 0.0289(16) 0.0011(13) 0.0050(14) 0.0016(14)
C008 0.0320(17) 0.0323(16) 0.0351(18) 0.0017(14) 0.0013(16) -0.0005(15)
C009 0.073(4) 0.058(3) 0.033(2) -0.003(2) -0.010(2) 0.010(3)
C010 0.039(2) 0.0338(18) 0.044(2) -0.0103(17) 0.0062(18) 0.0019(16)
C011 0.0275(16) 0.0346(18) 0.0335(18) -0.0007(14) 0.0018(14) -0.0028(14)
C012 0.044(2) 0.045(2) 0.0331(19) -0.0091(17) 0.0009(17) -0.0014(19)
C013 0.056(2) 0.0288(17) 0.046(2) 0.0003(19) 0.0103(19) 0.001(2)
C014 0.0226(14) 0.0269(14) 0.0338(16) -0.0001(15) 0.0031(12) -0.0039(14)
C015 0.046(2) 0.0277(18) 0.068(3) 0.003(2) 0.001(2) 0.0076(18)
C016 0.064(3) 0.0286(19) 0.053(2) 0.0055(17) 0.008(2) 0.015(2)
C017 0.043(2) 0.045(2) 0.040(2) 0.0057(18) 0.0032(18) 0.0154(18)
C018 0.040(2) 0.0358(19) 0.043(2) 0.0063(17) -0.0035(18) 0.0010(17)
C019 0.0338(18) 0.0342(17) 0.0274(16) 0.0006(14) 0.0029(15) 0.0041(14)
C020 0.072(4) 0.088(4) 0.052(3) -0.005(3) -0.013(3) -0.035(4)

loop_
_atom_type_symbol
_atom_type_description
_atom_type_scat_dispersion_real
_atom_type_scat_dispersion_imag
_atom_type_scat_source
C C 0.0033 0.0016 'International Tables Vol C Tables 4.2.6.8 and 6.1.1.4'
H H 0.0000 0.0000 'International Tables Vol C Tables 4.2.6.8 and 6.1.1.4'
O O 0.0106 0.0060 'International Tables Vol C Tables 4.2.6.8 and 6.1.1.4'
I I -0.4742 1.8119 'International Tables Vol C Tables 4.2.6.8 and 6.1.1.4'

loop_
_geom_angle_atom_site_label_1
_geom_angle_atom_site_label_2
_geom_angle_atom_site_label_3
_geom_angle
C008 O003 C005 114.1(3)
C006 O004 C012 114.4(3)
O003 C005 C012 108.8(3)
O003 C005 C009 107.1(4)
C012 C005 C009 113.1(4)
O003 C005 H005 109.3
C012 C005 H005 109.3
C009 C005 H005 109.3
O004 C006 C007 119.5(3)
O004 C006 C013 119.2(4)
C007 C006 C013 121.2(4)
C006 C007 C019 116.8(3)
C006 C007 C014 119.1(3)
C019 C007 C014 123.9(3)
O003 C008 C018 119.1(4)
O003 C008 C014 119.2(3)
C018 C008 C014 121.7(4)
C005 C009 H00A 109.5
C005 C009 H00B 109.5
H00A C009 H00B 109.5
C005 C009 H00C 109.5
H00A C009 H00C 109.5
H00B C009 H00C 109.5
C011 C010 C015 118.5(4)
C011 C010 H010 120.8
C015 C010 H010 120.8
C010 C011 C014 122.3(4)
C010 C011 I001 116.2(3)
C014 C011 I001 121.2(3)
O004 C012 C005 108.8(3)
O004 C012 C020 107.4(4)
C005 C012 C020 112.8(4)
O004 C012 H012 109.3
C005 C012 H012 109.3
C020 C012 H012 109.3
C016 C013 C006 119.9(4)
C016 C013 H013 120.0
C006 C013 H013 120.0
C008 C014 C011 116.6(3)
C008 C014 C007 118.6(3)
C011 C014 C007 124.7(3)
C018 C015 C010 120.7(4)
C018 C015 H015 119.7
C010 C015 H015 119.7
C017 C016 C013 120.6(4)
C017 C016 H016 119.7
C013 C016 H016 119.7
C016 C017 C019 119.6(4)
C016 C017 H017 120.2
C019 C017 H017 120.2
C015 C018 C008 120.0(4)
C015 C018 H018 120.0
C008 C018 H018 120.0
C017 C019 C007 121.7(4)
C017 C019 I002 116.4(3)
C007 C019 I002 121.7(3)
C012 C020 H02A 109.5
C012 C020 H02B 109.5
H02A C020 H02B 109.5
C012 C020 H02C 109.5
H02A C020 H02C 109.5
H02B C020 H02C 109.5

loop_
_geom_bond_atom_site_label_1
_geom_bond_atom_site_label_2
_geom_bond_distance
I001 C011 2.097(4)
I002 C019 2.099(4)
O003 C008 1.377(5)
O003 C005 1.448(5)
O004 C006 1.370(5)
O004 C012 1.456(5)
C005 C012 1.517(6)
C005 C009 1.527(6)
C005 H005 0.9800
C006 C007 1.398(5)
C006 C013 1.395(6)
C007 C019 1.402(5)
C007 C014 1.486(5)
C008 C018 1.389(5)
C008 C014 1.399(5)
C009 H00A 0.9600
C009 H00B 0.9600
C009 H00C 0.9600
C010 C011 1.388(6)
C010 C015 1.402(7)
C010 H010 0.9300
C011 C014 1.399(5)
C012 C020 1.515(7)
C012 H012 0.9800
C013 C016 1.376(7)
C013 H013 0.9300
C015 C018 1.360(6)
C015 H015 0.9300
C016 C017 1.366(7)
C016 H016 0.9300
C017 C019 1.395(5)
C017 H017 0.9300
C018 H018 0.9300
C020 H02A 0.9600
C020 H02B 0.9600
C020 H02C 0.9600

loop_
_geom_torsion_atom_site_label_1
_geom_torsion_atom_site_label_2
_geom_torsion_atom_site_label_3
_geom_torsion_atom_site_label_4
_geom_torsion
C008 O003 C005 C012 -97.0(4)
C008 O003 C005 C009 140.5(4)
C012 O004 C006 C007 103.7(4)
C012 O004 C006 C013 -77.5(5)
O004 C006 C007 C019 -177.3(3)
C013 C006 C007 C019 3.9(5)
O004 C006 C007 C014 -1.6(5)
C013 C006 C007 C014 179.6(4)
C005 O003 C008 C018 -76.0(5)
C005 O003 C008 C014 102.7(4)
C015 C010 C011 C014 1.6(6)
C015 C010 C011 I001 -172.8(4)
C006 O004 C012 C005 -94.3(4)
C006 O004 C012 C020 143.3(4)
O003 C005 C012 O004 54.8(4)
C009 C005 C012 O004 173.7(4)
O003 C005 C012 C020 173.9(4)
C009 C005 C012 C020 -67.3(6)
O004 C006 C013 C016 179.8(4)
C007 C006 C013 C016 -1.4(6)
O003 C008 C014 C011 -175.3(3)
C018 C008 C014 C011 3.4(5)
O003 C008 C014 C007 1.7(5)
C018 C008 C014 C007 -179.6(4)
C010 C011 C014 C008 -4.0(5)
I001 C011 C014 C008 170.1(3)
C010 C011 C014 C007 179.2(4)
I001 C011 C014 C007 -6.7(5)
C006 C007 C014 C008 -59.9(5)
C019 C007 C014 C008 115.5(4)
C006 C007 C014 C011 116.9(4)
C019 C007 C014 C011 -67.8(5)
C011 C010 C015 C018 1.7(7)
C006 C013 C016 C017 -1.1(7)
C013 C016 C017 C019 0.9(7)
C010 C015 C018 C008 -2.4(7)
O003 C008 C018 C015 178.3(4)
C014 C008 C018 C015 -0.3(7)
C016 C017 C019 C007 1.8(6)
C016 C017 C019 I002 -173.4(3)
C006 C007 C019 C017 -4.2(5)
C014 C007 C019 C017 -179.6(4)
C006 C007 C019 I002 170.8(3)
C014 C007 C019 I002 -4.6(5)
